data_7041650
loop_
_publ_author_name
'Chernichenko, K.'
'K\'otai, B'
'Nieger, M.'
'Heikkinen, S.'
'P\'apai, I'
'Repo, T.'

_publ_section_title
;
 Replacing C6F5 groups with Cl and H atoms in frustrated Lewis pairs: H2
 additions and catalytic hydrogenations.
;
_journal_issue 7
_journal_name_full 'Dalton transactions (Cambridge, England : 2003)'
_journal_page_first 2263
_journal_page_last 2269
_journal_paper_doi 10.1039/c6dt04649e
_journal_volume 46
_journal_year 2017
_chemical_formula_moiety 'C21 H23 B Cl2 F5 N'
_chemical_formula_sum 'C21 H23 B Cl2 F5 N'
_chemical_formula_weight 466.11
_chemical_name_systematic
;
dichloro(perfluorophenyl(2-(2,2,6,6-tetramethylpiperidin-1-ium-1-yl)-
phenyl)borate
;
_space_group_IT_number 61
_symmetry_cell_setting orthorhombic
_symmetry_space_group_name_Hall '-P 2ac 2ab'
_symmetry_space_group_name_H-M 'P b c a'
_atom_sites_solution_hydrogens geom
_atom_sites_solution_primary direct
_atom_sites_solution_secondary difmap
_audit_creation_method SHELXL-97
_audit_update_record
;
2012-11-26 deposited with the CCDC.
2017-01-10 downloaded from the CCDC.
;
_cell_angle_alpha 90.00
_cell_angle_beta 90.00
_cell_angle_gamma 90.00
_cell_formula_units_Z 8
_cell_length_a 14.123(1)
_cell_length_b 15.558(1)
_cell_length_c 19.000(2)
_cell_measurement_reflns_used 347
_cell_measurement_temperature 123(2)
_cell_measurement_theta_max 25
_cell_measurement_theta_min 2
_cell_volume 4174.8(6)
_computing_cell_refinement EVALCCD
_computing_data_collection Collect
_computing_data_reduction EVALCCD
_computing_molecular_graphics XP
_computing_publication_material 'SHELXL-97 (Sheldrick, 1997)'
_computing_structure_refinement 'SHELXL-97 (Sheldrick, 1997)'
_computing_structure_solution 'SHELXS-97 (Sheldrick, 1990)'
_diffrn_ambient_temperature 123(2)
_diffrn_measured_fraction_theta_full 0.999
_diffrn_measured_fraction_theta_max 0.999
_diffrn_measurement_device_type 'Bruker-Nonius KappaCCD'
_diffrn_measurement_method 'rotation in phi, 1 deg.'
_diffrn_radiation_monochromator graphite
_diffrn_radiation_source 'fine-focus sealed tube'
_diffrn_radiation_type MoK\a
_diffrn_radiation_wavelength 0.71073
_diffrn_reflns_av_R_equivalents 0.0507
_diffrn_reflns_av_sigmaI/netI 0.0325
_diffrn_reflns_limit_h_max 17
_diffrn_reflns_limit_h_min -18
_diffrn_reflns_limit_k_max 20
_diffrn_reflns_limit_k_min -20
_diffrn_reflns_limit_l_max 24
_diffrn_reflns_limit_l_min -23
_diffrn_reflns_number 39511
_diffrn_reflns_theta_full 27.48
_diffrn_reflns_theta_max 27.48
_diffrn_reflns_theta_min 3.17
_exptl_absorpt_coefficient_mu 0.363
_exptl_absorpt_correction_T_max 0.9562
_exptl_absorpt_correction_T_min 0.8294
_exptl_absorpt_correction_type multi-scan
_exptl_absorpt_process_details 'SADABS (Sheldrick, 2008)'
_exptl_crystal_colour colourless
_exptl_crystal_density_diffrn 1.483
_exptl_crystal_density_meas ?
_exptl_crystal_density_method 'not measured'
_exptl_crystal_description blocks
_exptl_crystal_F_000 1920
_exptl_crystal_size_max 0.21
_exptl_crystal_size_mid 0.18
_exptl_crystal_size_min 0.15
_refine_diff_density_max 0.406
_refine_diff_density_min -0.274
_refine_diff_density_rms 0.058
_refine_ls_extinction_method none
_refine_ls_goodness_of_fit_ref 1.079
_refine_ls_hydrogen_treatment mixed
_refine_ls_matrix_type full
_refine_ls_number_parameters 274
_refine_ls_number_reflns 4789
_refine_ls_number_restraints 1
_refine_ls_restrained_S_all 1.079
_refine_ls_R_factor_all 0.0567
_refine_ls_R_factor_gt 0.0405
_refine_ls_shift/su_max 0.001
_refine_ls_shift/su_mean 0.000
_refine_ls_structure_factor_coef Fsqd
_refine_ls_weighting_details 'calc w=1/[\s^2^(Fo^2^)+(0.0308P)^2^+3.1813P] where P=(Fo^2^+2Fc^2^)/3'
_refine_ls_weighting_scheme calc
_refine_ls_wR_factor_gt 0.0811
_refine_ls_wR_factor_ref 0.0867
_reflns_number_gt 3875
_reflns_number_total 4789
_reflns_threshold_expression >2sigma(I)
_cod_data_source_file c6dt04649e2.cif
_cod_data_source_block les102_compound_10b
_cod_depositor_comments
;
The following automatic conversions were performed:

'_exptl_crystal_density_meas' value 'none' was changed to '?' - the
value is perceived as not measured.

Automatic conversion script
Id: cif_fix_values 4268 2015-11-12 08:31:59Z antanas 

 Adding full bibliography for 7041648--7041652.cif.
;
_cod_database_code 7041650

loop_
_symmetry_equiv_pos_as_xyz
'x, y, z'
'-x+1/2, -y, z+1/2'
'-x, y+1/2, -z+1/2'
'x+1/2, -y+1/2, -z'
'-x, -y, -z'
'x-1/2, y, -z-1/2'
'x, -y-1/2, z-1/2'
'-x-1/2, y-1/2, z'

loop_
_atom_site_label
_atom_site_type_symbol
_atom_site_fract_x
_atom_site_fract_y
_atom_site_fract_z
_atom_site_U_iso_or_equiv
_atom_site_adp_type
_atom_site_occupancy
_atom_site_symmetry_multiplicity
_atom_site_calc_flag
_atom_site_refinement_flags
B1 B 0.21442(15) 0.55383(13) 0.60563(10) 0.0154(4) Uani 1 1 d .
Cl1 Cl 0.14418(3) 0.60133(3) 0.52778(2) 0.01692(10) Uani 1 1 d .
Cl2 Cl 0.12581(3) 0.50099(3) 0.66666(2) 0.01987(11) Uani 1 1 d .
C1 C 0.28810(12) 0.47618(11) 0.58627(9) 0.0142(4) Uani 1 1 d .
C2 C 0.34606(13) 0.45311(12) 0.64366(10) 0.0184(4) Uani 1 1 d .
H2 H 0.3421 0.4866 0.6854 0.022 Uiso 1 1 calc R
C3 C 0.40804(13) 0.38496(12) 0.64266(10) 0.0205(4) Uani 1 1 d .
H3 H 0.4455 0.3723 0.6829 0.025 Uiso 1 1 calc R
C4 C 0.41554(13) 0.33490(12) 0.58282(11) 0.0212(4) Uani 1 1 d .
H4 H 0.4580 0.2875 0.5816 0.025 Uiso 1 1 calc R
C5 C 0.36069(13) 0.35442(12) 0.52469(10) 0.0185(4) Uani 1 1 d .
H5 H 0.3655 0.3206 0.4832 0.022 Uiso 1 1 calc R
C6 C 0.29818(12) 0.42389(11) 0.52694(9) 0.0136(3) Uani 1 1 d .
N7 N 0.23853(10) 0.44045(9) 0.46363(7) 0.0129(3) Uani 1 1 d D
H7 H 0.2048(13) 0.4867(11) 0.4761(10) 0.015 Uiso 1 1 d D
C8 C 0.15791(12) 0.37263(11) 0.45078(10) 0.0157(4) Uani 1 1 d .
C9 C 0.09174(13) 0.41327(12) 0.39620(9) 0.0180(4) Uani 1 1 d .
H9A H 0.0426 0.3707 0.3832 0.022 Uiso 1 1 calc R
H9B H 0.0593 0.4630 0.4181 0.022 Uiso 1 1 calc R
C10 C 0.14127(13) 0.44347(13) 0.32959(9) 0.0204(4) Uani 1 1 d .
H10A H 0.0943 0.4690 0.2970 0.025 Uiso 1 1 calc R
H10B H 0.1710 0.3938 0.3057 0.025 Uiso 1 1 calc R
C11 C 0.21663(14) 0.50988(12) 0.34754(10) 0.0201(4) Uani 1 1 d .
H11A H 0.1856 0.5604 0.3692 0.024 Uiso 1 1 calc R
H11B H 0.2472 0.5293 0.3034 0.024 Uiso 1 1 calc R
C12 C 0.29319(13) 0.47654(12) 0.39779(9) 0.0167(4) Uani 1 1 d .
C13 C 0.35849(14) 0.41217(13) 0.36175(10) 0.0219(4) Uani 1 1 d .
H13A H 0.4061 0.3919 0.3954 0.033 Uiso 1 1 calc R
H13B H 0.3901 0.4400 0.3219 0.033 Uiso 1 1 calc R
H13C H 0.3212 0.3632 0.3448 0.033 Uiso 1 1 calc R
C14 C 0.35331(14) 0.55127(12) 0.42463(10) 0.0222(4) Uani 1 1 d .
H14A H 0.3125 0.5934 0.4480 0.033 Uiso 1 1 calc R
H14B H 0.3857 0.5786 0.3849 0.033 Uiso 1 1 calc R
H14C H 0.4003 0.5297 0.4582 0.033 Uiso 1 1 calc R
C15 C 0.10518(13) 0.36303(13) 0.52038(10) 0.0205(4) Uani 1 1 d .
H15A H 0.0822 0.4194 0.5358 0.031 Uiso 1 1 calc R
H15B H 0.1481 0.3395 0.5560 0.031 Uiso 1 1 calc R
H15C H 0.0514 0.3240 0.5141 0.031 Uiso 1 1 calc R
C16 C 0.19303(14) 0.28428(12) 0.42766(11) 0.0240(4) Uani 1 1 d .
H16A H 0.2271 0.2896 0.3829 0.036 Uiso 1 1 calc R
H16B H 0.1389 0.2456 0.4216 0.036 Uiso 1 1 calc R
H16C H 0.2357 0.2609 0.4636 0.036 Uiso 1 1 calc R
C17 C 0.26204(13) 0.63667(12) 0.64411(9) 0.0173(4) Uani 1 1 d .
C18 C 0.35622(14) 0.66023(12) 0.63497(10) 0.0201(4) Uani 1 1 d .
F18 F 0.41080(8) 0.61990(7) 0.58659(6) 0.0267(3) Uani 1 1 d .
C19 C 0.40037(14) 0.72564(12) 0.67242(11) 0.0233(4) Uani 1 1 d .
F19 F 0.49232(8) 0.74363(8) 0.66155(7) 0.0342(3) Uani 1 1 d .
C20 C 0.34942(15) 0.77169(12) 0.72090(10) 0.0238(4) Uani 1 1 d .
F20 F 0.39153(9) 0.83236(7) 0.76022(6) 0.0339(3) Uani 1 1 d .
C21 C 0.25417(15) 0.75509(13) 0.72857(10) 0.0226(4) Uani 1 1 d .
F21 F 0.20289(9) 0.80156(7) 0.77467(6) 0.0308(3) Uani 1 1 d .
C22 C 0.21263(14) 0.69026(12) 0.69022(10) 0.0195(4) Uani 1 1 d .
F22 F 0.11880(8) 0.68052(7) 0.69995(6) 0.0247(3) Uani 1 1 d .

loop_
_atom_site_aniso_label
_atom_site_aniso_U_11
_atom_site_aniso_U_22
_atom_site_aniso_U_33
_atom_site_aniso_U_23
_atom_site_aniso_U_13
_atom_site_aniso_U_12
B1 0.0175(10) 0.0175(10) 0.0111(9) -0.0011(8) -0.0003(8) 0.0012(8)
Cl1 0.0179(2) 0.0180(2) 0.0149(2) -0.00082(17) -0.00211(17) 0.00514(17)
Cl2 0.0204(2) 0.0232(2) 0.0160(2) 0.00058(18) 0.00314(18) -0.00001(18)
C1 0.0133(8) 0.0146(8) 0.0147(8) 0.0023(7) -0.0005(7) -0.0019(7)
C2 0.0186(9) 0.0209(10) 0.0157(9) 0.0001(7) -0.0015(7) -0.0020(7)
C3 0.0162(9) 0.0254(10) 0.0198(9) 0.0068(8) -0.0045(8) -0.0009(8)
C4 0.0168(9) 0.0176(9) 0.0293(10) 0.0037(8) -0.0010(8) 0.0040(7)
C5 0.0173(9) 0.0164(9) 0.0217(9) -0.0014(8) 0.0004(8) 0.0018(7)
C6 0.0119(8) 0.0143(8) 0.0147(8) 0.0037(7) -0.0014(7) -0.0018(6)
N7 0.0137(7) 0.0122(7) 0.0128(7) -0.0002(6) -0.0002(6) 0.0010(6)
C8 0.0147(8) 0.0151(9) 0.0173(9) -0.0009(7) -0.0021(7) -0.0033(7)
C9 0.0153(9) 0.0232(10) 0.0155(9) -0.0006(7) -0.0016(7) -0.0016(7)
C10 0.0204(9) 0.0276(10) 0.0133(9) 0.0010(8) -0.0021(8) 0.0031(8)
C11 0.0243(10) 0.0218(10) 0.0141(9) 0.0038(7) 0.0028(7) 0.0024(8)
C12 0.0183(9) 0.0191(9) 0.0128(8) 0.0013(7) 0.0045(7) -0.0014(7)
C13 0.0199(9) 0.0271(10) 0.0187(9) -0.0026(8) 0.0033(8) 0.0015(8)
C14 0.0241(10) 0.0208(10) 0.0217(10) 0.0010(8) 0.0051(8) -0.0072(8)
C15 0.0190(9) 0.0242(10) 0.0183(9) 0.0048(8) -0.0028(8) -0.0060(8)
C16 0.0262(10) 0.0150(9) 0.0310(11) -0.0020(8) -0.0042(9) -0.0025(8)
C17 0.0209(9) 0.0166(9) 0.0145(9) 0.0010(7) -0.0034(8) 0.0018(7)
C18 0.0237(10) 0.0180(9) 0.0186(9) -0.0010(7) -0.0022(8) 0.0042(8)
F18 0.0201(6) 0.0263(6) 0.0336(7) -0.0084(5) 0.0045(5) -0.0025(5)
C19 0.0224(10) 0.0204(10) 0.0272(10) 0.0033(8) -0.0086(8) -0.0026(8)
F19 0.0241(6) 0.0277(6) 0.0507(8) -0.0038(6) -0.0085(6) -0.0065(5)
C20 0.0389(11) 0.0127(9) 0.0198(10) -0.0009(8) -0.0140(9) -0.0005(8)
F20 0.0487(8) 0.0210(6) 0.0319(7) -0.0066(5) -0.0178(6) -0.0034(6)
C21 0.0371(11) 0.0165(9) 0.0141(9) -0.0010(7) -0.0038(9) 0.0073(8)
F21 0.0488(8) 0.0210(6) 0.0225(6) -0.0085(5) 0.0003(6) 0.0096(6)
C22 0.0250(10) 0.0177(9) 0.0157(9) 0.0021(7) -0.0027(8) 0.0040(8)
F22 0.0242(6) 0.0250(6) 0.0249(6) -0.0029(5) 0.0042(5) 0.0052(5)

loop_
_atom_type_symbol
_atom_type_description
_atom_type_scat_dispersion_real
_atom_type_scat_dispersion_imag
_atom_type_scat_source
C C 0.0033 0.0016 'International Tables Vol C Tables 4.2.6.8 and 6.1.1.4'
H H 0.0000 0.0000 'International Tables Vol C Tables 4.2.6.8 and 6.1.1.4'
B B 0.0013 0.0007 'International Tables Vol C Tables 4.2.6.8 and 6.1.1.4'
N N 0.0061 0.0033 'International Tables Vol C Tables 4.2.6.8 and 6.1.1.4'
F F 0.0171 0.0103 'International Tables Vol C Tables 4.2.6.8 and 6.1.1.4'
Cl Cl 0.1484 0.1585 'International Tables Vol C Tables 4.2.6.8 and 6.1.1.4'

loop_
_geom_angle_atom_site_label_1
_geom_angle_atom_site_label_2
_geom_angle_atom_site_label_3
_geom_angle
C17 B1 C1 115.02(15)
C17 B1 Cl2 109.99(12)
C1 B1 Cl2 103.73(12)
C17 B1 Cl1 104.70(12)
C1 B1 Cl1 115.96(13)
Cl2 B1 Cl1 107.22(10)
C6 C1 C2 114.61(16)
C6 C1 B1 132.52(16)
C2 C1 B1 112.54(15)
C3 C2 C1 123.73(18)
C3 C2 H2 118.1
C1 C2 H2 118.1
C2 C3 C4 119.64(17)
C2 C3 H3 120.2
C4 C3 H3 120.2
C3 C4 C5 119.36(17)
C3 C4 H4 120.3
C5 C4 H4 120.3
C4 C5 C6 119.98(18)
C4 C5 H5 120.0
C6 C5 H5 120.0
C5 C6 C1 122.67(16)
C5 C6 N7 117.79(16)
C1 C6 N7 119.52(15)
C6 N7 C8 114.75(13)
C6 N7 C12 115.21(13)
C8 N7 C12 118.13(13)
C6 N7 H7 103.0(13)
C8 N7 H7 101.3(13)
C12 N7 H7 100.7(13)
C15 C8 C16 108.67(16)
C15 C8 C9 109.24(15)
C16 C8 C9 112.02(15)
C15 C8 N7 106.56(14)
C16 C8 N7 114.46(14)
C9 C8 N7 105.66(14)
C10 C9 C8 114.22(15)
C10 C9 H9A 108.7
C8 C9 H9A 108.7
C10 C9 H9B 108.7
C8 C9 H9B 108.7
H9A C9 H9B 107.6
C9 C10 C11 110.18(15)
C9 C10 H10A 109.6
C11 C10 H10A 109.6
C9 C10 H10B 109.6
C11 C10 H10B 109.6
H10A C10 H10B 108.1
C10 C11 C12 113.77(15)
C10 C11 H11A 108.8
C12 C11 H11A 108.8
C10 C11 H11B 108.8
C12 C11 H11B 108.8
H11A C11 H11B 107.7
C13 C12 C14 108.29(15)
C13 C12 C11 111.68(15)
C14 C12 C11 110.03(15)
C13 C12 N7 114.81(15)
C14 C12 N7 106.19(14)
C11 C12 N7 105.66(14)
C12 C13 H13A 109.5
C12 C13 H13B 109.5
H13A C13 H13B 109.5
C12 C13 H13C 109.5
H13A C13 H13C 109.5
H13B C13 H13C 109.5
C12 C14 H14A 109.5
C12 C14 H14B 109.5
H14A C14 H14B 109.5
C12 C14 H14C 109.5
H14A C14 H14C 109.5
H14B C14 H14C 109.5
C8 C15 H15A 109.5
C8 C15 H15B 109.5
H15A C15 H15B 109.5
C8 C15 H15C 109.5
H15A C15 H15C 109.5
H15B C15 H15C 109.5
C8 C16 H16A 109.5
C8 C16 H16B 109.5
H16A C16 H16B 109.5
C8 C16 H16C 109.5
H16A C16 H16C 109.5
H16B C16 H16C 109.5
C18 C17 C22 113.52(17)
C18 C17 B1 123.23(16)
C22 C17 B1 123.25(17)
F18 C18 C19 115.57(17)
F18 C18 C17 120.48(17)
C19 C18 C17 123.94(18)
F19 C19 C20 120.09(18)
F19 C19 C18 120.49(18)
C20 C19 C18 119.43(18)
F20 C20 C19 120.59(19)
F20 C20 C21 120.36(18)
C19 C20 C21 119.05(18)
F21 C21 C22 120.58(18)
F21 C21 C20 119.55(18)
C22 C21 C20 119.86(18)
F22 C22 C21 115.43(17)
F22 C22 C17 120.72(17)
C21 C22 C17 123.85(19)

loop_
_geom_bond_atom_site_label_1
_geom_bond_atom_site_label_2
_geom_bond_distance
B1 C17 1.627(3)
B1 C1 1.636(3)
B1 Cl2 1.894(2)
B1 Cl1 1.928(2)
C1 C6 1.397(2)
C1 C2 1.410(2)
C2 C3 1.375(3)
C2 H2 0.9500
C3 C4 1.382(3)
C3 H3 0.9500
C4 C5 1.383(3)
C4 H4 0.9500
C5 C6 1.396(2)
C5 H5 0.9500
C6 N7 1.491(2)
N7 C8 1.571(2)
N7 C12 1.574(2)
N7 H7 0.895(15)
C8 C15 1.525(3)
C8 C16 1.526(3)
C8 C9 1.532(2)
C9 C10 1.520(3)
C9 H9A 0.9900
C9 H9B 0.9900
C10 C11 1.522(3)
C10 H10A 0.9900
C10 H10B 0.9900
C11 C12 1.533(3)
C11 H11A 0.9900
C11 H11B 0.9900
C12 C13 1.524(3)
C12 C14 1.527(3)
C13 H13A 0.9800
C13 H13B 0.9800
C13 H13C 0.9800
C14 H14A 0.9800
C14 H14B 0.9800
C14 H14C 0.9800
C15 H15A 0.9800
C15 H15B 0.9800
C15 H15C 0.9800
C16 H16A 0.9800
C16 H16B 0.9800
C16 H16C 0.9800
C17 C18 1.391(3)
C17 C22 1.396(3)
C18 F18 1.354(2)
C18 C19 1.389(3)
C19 F19 1.344(2)
C19 C20 1.371(3)
C20 F20 1.343(2)
C20 C21 1.378(3)
C21 F21 1.347(2)
C21 C22 1.376(3)
C22 F22 1.347(2)

loop_
_geom_hbond_atom_site_label_D
_geom_hbond_atom_site_label_H
_geom_hbond_atom_site_label_A
_geom_hbond_distance_DH
_geom_hbond_distance_HA
_geom_hbond_distance_DA
_geom_hbond_angle_DHA
N7 H7 Cl1 0.895(15) 2.209(15) 3.0864(15) 166.8(17)
C14 H14A Cl1 0.98 2.82 3.629(2) 140.2
C15 H15A Cl1 0.98 2.97 3.751(2) 137.8
C15 H15A Cl2 0.98 2.86 3.524(2) 125.8

loop_
_geom_torsion_atom_site_label_1
_geom_torsion_atom_site_label_2
_geom_torsion_atom_site_label_3
_geom_torsion_atom_site_label_4
_geom_torsion
C17 B1 C1 C6 -137.91(19)
Cl2 B1 C1 C6 101.9(2)
Cl1 B1 C1 C6 -15.3(3)
C17 B1 C1 C2 49.1(2)
Cl2 B1 C1 C2 -71.05(16)
Cl1 B1 C1 C2 171.69(13)
C6 C1 C2 C3 0.0(3)
B1 C1 C2 C3 174.30(17)
C1 C2 C3 C4 -0.1(3)
C2 C3 C4 C5 0.2(3)
C3 C4 C5 C6 -0.3(3)
C4 C5 C6 C1 0.2(3)
C4 C5 C6 N7 -178.12(16)
C2 C1 C6 C5 0.0(3)
B1 C1 C6 C5 -172.92(18)
C2 C1 C6 N7 178.25(15)
B1 C1 C6 N7 5.4(3)
C5 C6 N7 C8 70.99(19)
C1 C6 N7 C8 -107.38(18)
C5 C6 N7 C12 -71.28(19)
C1 C6 N7 C12 110.35(17)
C6 N7 C8 C15 49.96(19)
C12 N7 C8 C15 -168.93(14)
C6 N7 C8 C16 -70.17(19)
C12 N7 C8 C16 70.9(2)
C6 N7 C8 C9 166.09(14)
C12 N7 C8 C9 -52.80(18)
C15 C8 C9 C10 167.79(16)
C16 C8 C9 C10 -71.8(2)
N7 C8 C9 C10 53.50(19)
C8 C9 C10 C11 -59.1(2)
C9 C10 C11 C12 59.4(2)
C10 C11 C12 C13 71.3(2)
C10 C11 C12 C14 -168.40(15)
C10 C11 C12 N7 -54.17(19)
C6 N7 C12 C13 70.68(19)
C8 N7 C12 C13 -70.3(2)
C6 N7 C12 C14 -48.94(19)
C8 N7 C12 C14 170.12(14)
C6 N7 C12 C11 -165.80(14)
C8 N7 C12 C11 53.26(18)
C1 B1 C17 C18 27.3(2)
Cl2 B1 C17 C18 143.96(16)
Cl1 B1 C17 C18 -101.13(18)
C1 B1 C17 C22 -151.79(17)
Cl2 B1 C17 C22 -35.1(2)
Cl1 B1 C17 C22 79.76(19)
C22 C17 C18 F18 -173.36(16)
B1 C17 C18 F18 7.5(3)
C22 C17 C18 C19 5.6(3)
B1 C17 C18 C19 -173.62(17)
F18 C18 C19 F19 -2.3(3)
C17 C18 C19 F19 178.74(17)
F18 C18 C19 C20 177.95(17)
C17 C18 C19 C20 -1.0(3)
F19 C19 C20 F20 -3.0(3)
C18 C19 C20 F20 176.72(17)
F19 C19 C20 C21 176.71(17)
C18 C19 C20 C21 -3.5(3)
F20 C20 C21 F21 1.6(3)
C19 C20 C21 F21 -178.19(17)
F20 C20 C21 C22 -177.17(16)
C19 C20 C21 C22 3.1(3)
F21 C21 C22 F22 3.0(3)
C20 C21 C22 F22 -178.29(16)
F21 C21 C22 C17 -176.72(17)
C20 C21 C22 C17 2.0(3)
C18 C17 C22 F22 174.25(16)
B1 C17 C22 F22 -6.6(3)
C18 C17 C22 C21 -6.1(3)
B1 C17 C22 C21 173.13(17)
